data_2009083
loop_
_publ_author_name
'Asilo\'e J. Mora'
'Belkis M. Ram\'irez'
'Gerzon Delgado'
'Roy Little'

_publ_section_title
;
 The 17-spiro lactide of cortienic acid: a probe for studying the
 active sites of steroidal receptors
;
_journal_issue 11
_journal_name_full 'Acta Crystallographica Section C'
_journal_page_first 1870
_journal_page_last 1873
_journal_paper_doi 10.1107/S0108270199008008
_journal_volume 55
_journal_year 1999
_chemical_formula_moiety 'C23 H30 O6 '
_chemical_formula_sum 'C23 H30 O6'
_chemical_formula_weight 402.49
_chemical_name_systematic
;
(6'R)--6'--Methyl--2',5'--dioxo--(17R)spiro[11\b--hydroxy-androst--4--en--
3--one--17,3'--[1,4]--dioxane]
;
_space_group_IT_number 19
_symmetry_cell_setting orthorhombic
_symmetry_space_group_name_Hall 'P 2ac 2ab'
_symmetry_space_group_name_H-M 'P 21 21 21'
_atom_type_scat_source 'SHELXL97 (Sheldrick, 1997)'
_audit_creation_method PARSTCIF
_cell_angle_alpha 90.00000
_cell_angle_beta 90.00000
_cell_angle_gamma 90.00000
_cell_formula_units_Z 4
_cell_length_a 25.869(8)
_cell_length_b 12.494(4)
_cell_length_c 6.198(2)
_cell_measurement_reflns_used 54
_cell_measurement_temperature 293(2)
_cell_measurement_theta_max 15
_cell_measurement_theta_min 10
_cell_volume 2003.2(11)
_diffrn_measurement_device_type 'Nicolet P3/F'
_diffrn_measurement_method \q/2\q
_diffrn_radiation_type 'Mo K\a'
_diffrn_radiation_wavelength 0.71069
_diffrn_reflns_av_R_equivalents 0.0469
_diffrn_reflns_av_sigmaI/netI 0.0589
_diffrn_reflns_limit_h_max 30
_diffrn_reflns_limit_h_min 0
_diffrn_reflns_limit_k_max 14
_diffrn_reflns_limit_k_min 0
_diffrn_reflns_limit_l_max 7
_diffrn_reflns_limit_l_min -7
_diffrn_reflns_number 3775
_diffrn_reflns_theta_max 25.00
_diffrn_standards_decay_% <2
_diffrn_standards_interval_count 97
_diffrn_standards_number 3
_exptl_absorpt_coefficient_mu 0.095
_exptl_absorpt_correction_type none
_exptl_crystal_colour colourless
_exptl_crystal_density_diffrn 1.334
_exptl_crystal_density_method 'not measured'
_exptl_crystal_description Plate
_exptl_crystal_F_000 864
_exptl_crystal_size_max 0.48
_exptl_crystal_size_mid 0.27
_exptl_crystal_size_min 0.24
_refine_diff_density_max 0.303
_refine_diff_density_min -0.327
_refine_ls_extinction_method none
_refine_ls_goodness_of_fit_ref 1.151
_refine_ls_hydrogen_treatment mixed
_refine_ls_matrix_type full
_refine_ls_number_parameters 265
_refine_ls_number_reflns 2066
_refine_ls_restrained_S_all 1.151
_refine_ls_R_factor_all 0.0674
_refine_ls_R_factor_gt 0.0480
_refine_ls_shift/su_max 0.000
_refine_ls_shift/su_mean 0.000
_refine_ls_structure_factor_coef Fsqd
_refine_ls_weighting_details 'w = 1/[\s^2^(Fo^2^)+(0.0759P)^2^+0.3744P] where P=(Fo^2^+2Fc^2^)/3'
_refine_ls_weighting_scheme calc
_refine_ls_wR_factor_ref 0.1542
_reflns_number_gt 1640
_reflns_number_total 2066
_reflns_threshold_expression Fsqd>2\s(Fsqd)
_cod_data_source_file bk1456.cif
_cod_data_source_block Roy
_cod_original_cell_volume 2003.0(10)
_cod_original_sg_symbol_H-M 'P2~1~ 2~1~ 2~1~'
_cod_original_formula_sum 'C23 H30 O6 '
_cod_database_code 2009083

loop_
_symmetry_equiv_pos_as_xyz
'x, y, z'
'-x+1/2, -y, z+1/2'
'-x, y+1/2, -z+1/2'
'x+1/2, -y+1/2, -z'

loop_
_atom_site_label
_atom_site_fract_x
_atom_site_fract_y
_atom_site_fract_z
_atom_site_U_iso_or_equiv
_atom_site_adp_type
_atom_site_type_symbol
O1 1.0235(2) .2164(3) .6621(7) .0700(10) Uani O
O2 .89770(10) .6232(3) .1255(5) .0420(10) Uani O
O3 .74670(10) .9354(3) .3008(6) .0580(10) Uani O
O4 .81800(10) 1.0143(2) .4010(6) .0530(10) Uani O
O5 .8842(2) .9774(3) .9019(8) .0800(10) Uani O
O6 .82820(10) .8722(2) .7466(5) .0380(10) Uani O
C1 .9784(2) .4647(4) .4247(9) .0440(10) Uani C
C2 1.0084(2) .3598(4) .4196(10) .0540(10) Uani C
C3 .9942(2) .2878(4) .6030(8) .0460(10) Uani C
C4 .9426(2) .3000(4) .6931(7) .0410(10) Uani C
C5 .9075(2) .3674(3) .6138(7) .0330(10) Uani C
C6 .8513(2) .3593(3) .6790(8) .0380(10) Uani C
C7 .8262(2) .4672(3) .7225(7) .0350(10) Uani C
C8 .83520(10) .5478(3) .5410(7) .0270(10) Uani C
C9 .89330(10) .5572(3) .4956(7) .0290(10) Uani C
C10 .9197(2) .4475(3) .4366(7) .0330(10) Uani C
C11 .9082(2) .6506(3) .3455(7) .0330(10) Uani C
C12 .8822(2) .7568(3) .4093(7) .0330(10) Uani C
C13 .8236(2) .7454(3) .4451(7) .0290(10) Uani C
C14 .8149(2) .6569(3) .6129(6) .0270(10) Uani C
C15 .7578(2) .6678(3) .6748(7) .0340(10) Uani C
C16 .7475(2) .7890(4) .6618(8) .0390(10) Uani C
C17 .7962(2) .8408(3) .5630(7) .0330(10) Uani C
C18 .7953(2) .7226(4) .2311(7) .0370(10) Uani C
C19 .8991(2) .3981(4) .2249(8) .0440(10) Uani C
C20 .7838(2) .9345(3) .4161(8) .0420(10) Uani C
C21 .8564(2) 1.0365(4) .5650(9) .0520(10) Uani C
C22 .8574(2) .9607(4) .7484(9) .0480(10) Uani C
C23 .9087(2) 1.0471(5) .4567(12) .073(2) Uani C
H1O2 .919(2) .655(5) .060(10) .063 Uiso H
H1A .9865 .5056 .2960 .052 Uiso H
H1B .9894 .5062 .5487 .052 Uiso H
H2A 1.0015 .3234 .2845 .064 Uiso H
H2B 1.0451 .3751 .4259 .064 Uiso H
H4 .9337 .2588 .8124 .049 Uiso H
H6A .8487 .3157 .8081 .046 Uiso H
H6B .8323 .3233 .5653 .046 Uiso H
H7A .7893 .4571 .7414 .042 Uiso H
H7B .8399 .4962 .8559 .042 Uiso H
H8 .8171 .5246 .4103 .033 Uiso H
H9 .9084 .5765 .6353 .035 Uiso H
H11 .9456 .6610 .3585 .040 Uiso H
H12A .8980 .7833 .5408 .039 Uiso H
H12B .8882 .8092 .2966 .039 Uiso H
H14 .8349 .6771 .7407 .033 Uiso H
H15A .7517 .6411 .8196 .041 Uiso H
H15B .7359 .6289 .5748 .041 Uiso H
H16A .7410 .8178 .8045 .047 Uiso H
H16B .7176 .8031 .5719 .047 Uiso H
H18A .7589 .7157 .2579 .056 Uiso H
H18B .8082 .6574 .1697 .056 Uiso H
H18C .8012 .7806 .1325 .056 Uiso H
H19A .9058 .4460 .1072 .067 Uiso H
H19B .8625 .3864 .2372 .067 Uiso H
H19C .9161 .3310 .1988 .067 Uiso H
H21 .8480 1.1069 .6250 .063 Uiso H
H23A .9063 1.0971 .3394 .109 Uiso H
H23B .9194 .9786 .4024 .109 Uiso H
H23C .9336 1.0724 .5596 .109 Uiso H

loop_
_atom_site_aniso_label
_atom_site_aniso_U_11
_atom_site_aniso_U_22
_atom_site_aniso_U_33
_atom_site_aniso_U_12
_atom_site_aniso_U_13
_atom_site_aniso_U_23
_atom_site_aniso_type_symbol
O1 .064(2) .070(2) .076(3) .033(2) .003(2) .017(2) O
O2 .052(2) .041(2) .033(2) -.001(2) .001(2) -.001(2) O
O3 .060(2) .055(2) .058(2) .018(2) -.020(2) .008(2) O
O4 .060(2) .040(2) .059(2) .000(2) .005(2) .016(2) O
O5 .084(3) .076(3) .079(3) -.010(2) -.034(2) -.014(3) O
O6 .046(2) .034(2) .035(2) .0050(10) -.005(2) -.003(2) O
C1 .035(2) .040(2) .056(3) .009(2) .010(2) .003(2) C
C2 .040(3) .055(3) .066(3) .012(2) .010(3) .003(3) C
C3 .045(3) .046(3) .047(3) .012(2) -.003(2) -.004(2) C
C4 .050(3) .039(2) .034(2) .013(2) .002(2) .002(2) C
C5 .043(2) .027(2) .031(2) .005(2) -.001(2) -.003(2) C
C6 .037(2) .033(2) .046(3) .003(2) .005(2) .005(2) C
C7 .033(2) .035(2) .037(2) .002(2) .006(2) .003(2) C
C8 .029(2) .022(2) .031(2) -.001(2) .001(2) -.002(2) C
C9 .026(2) .030(2) .031(2) .000(2) -.001(2) -.006(2) C
C10 .033(2) .033(2) .033(2) .006(2) .002(2) -.001(2) C
C11 .030(2) .035(2) .034(2) -.003(2) .004(2) -.002(2) C
C12 .032(2) .031(2) .034(2) -.001(2) .001(2) .001(2) C
C13 .031(2) .028(2) .030(2) -.001(2) -.002(2) .000(2) C
C14 .025(2) .029(2) .027(2) .000(2) .001(2) .002(2) C
C15 .032(2) .035(2) .034(2) .001(2) .003(2) -.002(2) C
C16 .035(2) .041(2) .041(2) .008(2) .004(2) .000(2) C
C17 .036(2) .032(2) .031(2) .005(2) -.006(2) -.002(2) C
C18 .039(2) .041(2) .030(2) -.001(2) -.005(2) .000(2) C
C19 .062(3) .038(2) .033(2) .014(2) .002(2) -.007(2) C
C20 .051(3) .034(2) .040(2) .016(2) .003(2) .003(2) C
C21 .055(3) .036(2) .065(3) .001(2) .005(3) -.007(3) C
C22 .042(3) .044(3) .057(3) .005(2) -.003(3) -.011(3) C
C23 .061(3) .058(3) .099(5) -.017(3) .018(4) -.011(4) C

loop_
_geom_angle_atom_site_label_1
_geom_angle_atom_site_label_2
_geom_angle_atom_site_label_3
_geom_angle
_geom_angle_publ_flag
C20 O4 C21 123.2(4) no
C22 O6 C17 123.2(3) no
C2 C1 C10 112.6(4) no
C3 C2 C1 112.2(4) no
O1 C3 C4 121.9(5) no
O1 C3 C2 120.9(4) no
C4 C3 C2 117.0(4) no
C5 C4 C3 123.4(4) no
C4 C5 C6 121.0(4) no
C4 C5 C10 122.7(4) no
C6 C5 C10 116.0(3) no
C5 C6 C7 113.5(4) no
C8 C7 C6 112.9(4) no
C7 C8 C14 108.7(3) no
C7 C8 C9 109.6(3) no
C14 C8 C9 108.9(3) no
C8 C9 C11 114.3(3) no
C8 C9 C10 113.7(3) no
C11 C9 C10 114.3(3) no
C5 C10 C1 109.4(3) no
C5 C10 C19 106.2(3) no
C1 C10 C19 110.9(4) no
C5 C10 C9 108.4(3) no
C1 C10 C9 108.5(4) no
C19 C10 C9 113.3(3) no
O2 C11 C12 111.6(4) no
O2 C11 C9 110.3(3) no
C12 C11 C9 112.9(3) no
C13 C12 C11 112.8(3) no
C12 C13 C14 108.0(3) no
C12 C13 C18 111.1(4) no
C14 C13 C18 112.4(3) no
C12 C13 C17 116.3(3) no
C14 C13 C17 99.5(3) no
C18 C13 C17 109.1(3) no
C15 C14 C8 119.0(3) no
C15 C14 C13 104.3(3) no
C8 C14 C13 113.3(3) no
C14 C15 C16 104.0(3) no
C15 C16 C17 107.0(3) no
O6 C17 C20 112.3(3) no
O6 C17 C16 105.4(3) no
C20 C17 C16 113.0(3) no
O6 C17 C13 108.1(3) no
C20 C17 C13 113.7(3) no
C16 C17 C13 103.6(3) no
O3 C20 O4 118.8(4) no
O3 C20 C17 122.3(4) no
O4 C20 C17 118.6(4) no
O4 C21 C22 115.4(4) no
O4 C21 C23 108.6(5) no
C22 C21 C23 112.4(5) no
O5 C22 O6 118.5(5) no
O5 C22 C21 120.7(5) no
O6 C22 C21 120.8(4) no

loop_
_geom_bond_atom_site_label_1
_geom_bond_atom_site_label_2
_geom_bond_site_symmetry_1
_geom_bond_site_symmetry_2
_geom_bond_distance
_geom_bond_publ_flag
O1 C3 . . 1.227(6) no
O2 C11 . . 1.432(5) no
O3 C20 . . 1.196(5) no
O4 C20 . . 1.335(6) no
O4 C21 . . 1.448(6) no
O5 C22 . . 1.196(6) no
O6 C22 . . 1.340(6) no
O6 C17 . . 1.461(5) no
C1 C2 . . 1.522(6) no
C1 C10 . . 1.536(6) no
C2 C3 . . 1.495(7) no
C3 C4 . . 1.454(6) no
C4 C5 . . 1.334(6) no
C5 C6 . . 1.512(6) no
C5 C10 . . 1.519(6) no
C6 C7 . . 1.520(6) no
C7 C8 . . 1.528(6) no
C8 C14 . . 1.527(5) no
C8 C9 . . 1.534(5) no
C9 C11 . . 1.541(6) no
C9 C10 . . 1.574(6) no
C10 C19 . . 1.545(6) no
C11 C12 . . 1.539(6) no
C12 C13 . . 1.538(5) no
C13 C14 . . 1.535(5) no
C13 C18 . . 1.541(6) no
C13 C17 . . 1.567(6) no
C14 C15 . . 1.532(5) no
C15 C16 . . 1.540(6) no
C16 C17 . . 1.543(6) no
C17 C20 . . 1.517(6) no
C21 C22 . . 1.479(7) no
C21 C23 . . 1.516(7) no

loop_
_geom_hbond_atom_site_label_D
_geom_hbond_atom_site_label_H
_geom_hbond_atom_site_label_A
_geom_hbond_site_symmetry_A
_geom_hbond_distance_DH
_geom_hbond_distance_HA
_geom_hbond_distance_DA
_geom_hbond_angle_DHA
O2 H1O2 O1 3_755 0.79(6) 2.17(6) 2.947(5) 169(6)
